data_4108603
loop_
_publ_author_name
'Craig M. Robertson'
'Alicea A. Leitch'
'Kristina Cvrkalj'
'Daniel J. T. Myles'
'Robert W. Reed'
'Paul A. Dube'
'Richard T. Oakley'

_publ_section_title
;
 Ferromagnetic Ordering in Bisthiaselenazolyl Radicals: Variations on a
 Tetragonal Theme
;
_journal_name_full 'Journal of the American Chemical Society'
_journal_page_first 14791
_journal_page_last 14801
_journal_paper_doi 10.1021/ja8054436
_journal_volume 130
_journal_year 2008
_chemical_formula_sum 'C7 H5 Br N3 S2 Se2'
_chemical_formula_weight 433.09
_chemical_name_systematic
; 
 ? 
;
_space_group_IT_number 113
_symmetry_cell_setting tetragonal
_symmetry_space_group_name_Hall 'P -4 2ab'
_symmetry_space_group_name_H-M 'P -4 21 m'
_atom_sites_solution_hydrogens geom
_atom_sites_solution_primary direct
_atom_sites_solution_secondary difmap
_audit_creation_method SHELXL-97
_cell_angle_alpha 90.00
_cell_angle_beta 90.00
_cell_angle_gamma 90.00
_cell_formula_units_Z 4
_cell_length_a 16.0499(7)
_cell_length_b 16.0499(7)
_cell_length_c 4.0684(3)
_cell_measurement_reflns_used 3885
_cell_measurement_temperature 100(2)
_cell_measurement_theta_max 30.04
_cell_measurement_theta_min 2.84
_cell_volume 1048.02(10)
_computing_structure_refinement 'SHELXL-97 (Sheldrick, 1997)'
_computing_structure_solution 'SHELXS-97 (Sheldrick, 1990)'
_diffrn_ambient_temperature 100(2)
_diffrn_measured_fraction_theta_full 0.997
_diffrn_measured_fraction_theta_max 0.997
_diffrn_measurement_device_type 'CCD Camera'
_diffrn_measurement_method 'omega scans'
_diffrn_radiation_monochromator graphite
_diffrn_radiation_source 'fine-focus sealed tube'
_diffrn_radiation_type MoK\a
_diffrn_radiation_wavelength 0.71073
_diffrn_reflns_av_R_equivalents 0.0479
_diffrn_reflns_av_sigmaI/netI 0.0421
_diffrn_reflns_limit_h_max 20
_diffrn_reflns_limit_h_min -20
_diffrn_reflns_limit_k_max 11
_diffrn_reflns_limit_k_min -20
_diffrn_reflns_limit_l_max 5
_diffrn_reflns_limit_l_min -3
_diffrn_reflns_number 5463
_diffrn_reflns_theta_full 26.97
_diffrn_reflns_theta_max 26.97
_diffrn_reflns_theta_min 2.84
_exptl_absorpt_coefficient_mu 11.231
_exptl_absorpt_correction_T_max 0.6422
_exptl_absorpt_correction_T_min 0.1069
_exptl_absorpt_correction_type empirical
_exptl_absorpt_process_details 'APEX II'
_exptl_crystal_colour black
_exptl_crystal_density_diffrn 2.745
_exptl_crystal_description Needle
_exptl_crystal_F_000 812
_exptl_crystal_size_max 0.36
_exptl_crystal_size_mid 0.04
_exptl_crystal_size_min 0.04
_refine_diff_density_max 0.888
_refine_diff_density_min -0.866
_refine_diff_density_rms 0.135
_refine_ls_abs_structure_details 'Flack H D (1983), Acta Cryst. A39, 876-881'
_refine_ls_abs_structure_Flack 0.061(18)
_refine_ls_extinction_method none
_refine_ls_goodness_of_fit_ref 1.080
_refine_ls_hydrogen_treatment constr
_refine_ls_matrix_type full
_refine_ls_number_parameters 76
_refine_ls_number_reflns 1196
_refine_ls_number_restraints 12
_refine_ls_restrained_S_all 1.075
_refine_ls_R_factor_all 0.0289
_refine_ls_R_factor_gt 0.0273
_refine_ls_shift/su_max 0.003
_refine_ls_shift/su_mean 0.000
_refine_ls_structure_factor_coef Fsqd
_refine_ls_weighting_details 'calc w=1/[\s^2^(Fo^2^)+(0.0333P)^2^+0.3858P] where P=(Fo^2^+2Fc^2^)/3'
_refine_ls_weighting_scheme calc
_refine_ls_wR_factor_gt 0.0654
_refine_ls_wR_factor_ref 0.0662
_reflns_number_gt 1151
_reflns_number_total 1196
_reflns_threshold_expression >2sigma(I)
_cod_data_source_file ja8054436_si_008.cif
_cod_data_source_block brbptset-lt_0m
_cod_database_code 4108603

loop_
_symmetry_equiv_pos_as_xyz
'x, y, z'
'-x, -y, z'
'y, -x, -z'
'-y, x, -z'
'-x+1/2, y+1/2, -z'
'x+1/2, -y+1/2, -z'
'-y+1/2, -x+1/2, z'
'y+1/2, x+1/2, z'

loop_
_atom_site_label
_atom_site_type_symbol
_atom_site_fract_x
_atom_site_fract_y
_atom_site_fract_z
_atom_site_U_iso_or_equiv
_atom_site_adp_type
_atom_site_occupancy
_atom_site_symmetry_multiplicity
_atom_site_calc_flag
_atom_site_refinement_flags
Se1 Se 0.43954(3) 0.60200(2) 0.76552(12) 0.00945(13) Uani 1 1 d .
S1 S 0.46956(7) 0.72695(7) 0.5448(3) 0.0095(2) Uani 1 1 d .
N1 N 0.3393(2) 0.6354(3) 0.9300(11) 0.0108(9) Uani 1 1 d .
C1 C 0.3197(3) 0.7124(3) 0.8521(12) 0.0074(9) Uani 1 1 d U
C2 C 0.3728(3) 0.7661(3) 0.6640(11) 0.0079(9) Uani 1 1 d .
Br1 Br 0.41847(3) 0.91847(3) 0.35418(16) 0.01269(17) Uani 1 2 d S
N2 N 0.2438(2) 0.7438(2) 0.9577(13) 0.0074(11) Uani 1 2 d S
C3 C 0.3466(3) 0.8466(3) 0.5824(17) 0.0107(13) Uani 1 2 d S
C4 C 0.1910(3) 0.6910(3) 1.1729(16) 0.0075(10) Uani 1 2 d SU
H4A H 0.2265 0.6583 1.3119 0.009 Uiso 1 1 d R
C5 C 0.1334(3) 0.6334(3) 0.9850(18) 0.0139(14) Uani 1 2 d S
H5A H 0.1012 0.6012 1.1379 0.021 Uiso 1 2 d SR
H5B H 0.1658 0.5962 0.8493 0.021 Uiso 1 1 d R

loop_
_atom_site_aniso_label
_atom_site_aniso_U_11
_atom_site_aniso_U_22
_atom_site_aniso_U_33
_atom_site_aniso_U_23
_atom_site_aniso_U_13
_atom_site_aniso_U_12
Se1 0.0091(2) 0.0094(2) 0.0098(2) -0.00039(18) 0.00006(18) 0.00095(16)
S1 0.0080(5) 0.0082(5) 0.0124(6) 0.0009(4) 0.0020(4) 0.0018(4)
N1 0.0071(18) 0.0121(19) 0.013(2) 0.0003(16) -0.0036(16) -0.0001(16)
C1 0.0077(12) 0.0078(12) 0.0066(12) -0.0003(9) -0.0002(9) -0.0006(9)
C2 0.0083(19) 0.012(2) 0.004(2) -0.0011(17) -0.0004(17) -0.0015(18)
Br1 0.0111(2) 0.0111(2) 0.0159(4) 0.00318(17) 0.00318(17) -0.0011(3)
N2 0.0083(15) 0.0083(15) 0.006(3) 0.0006(14) 0.0006(14) -0.004(2)
C3 0.014(2) 0.014(2) 0.005(3) 0.0013(18) 0.0013(18) -0.008(3)
C4 0.0077(10) 0.0077(10) 0.0069(14) 0.0003(7) 0.0003(7) -0.0004(9)
C5 0.014(2) 0.014(2) 0.013(4) 0.0046(19) 0.0046(19) -0.003(3)

loop_
_atom_type_symbol
_atom_type_description
_atom_type_scat_dispersion_real
_atom_type_scat_dispersion_imag
_atom_type_scat_source
C C 0.0033 0.0016 'International Tables Vol C Tables 4.2.6.8 and 6.1.1.4'
H H 0.0000 0.0000 'International Tables Vol C Tables 4.2.6.8 and 6.1.1.4'
N N 0.0061 0.0033 'International Tables Vol C Tables 4.2.6.8 and 6.1.1.4'
S S 0.1246 0.1234 'International Tables Vol C Tables 4.2.6.8 and 6.1.1.4'
Se Se -0.0929 2.2259 'International Tables Vol C Tables 4.2.6.8 and 6.1.1.4'
Br Br -0.2901 2.4595 'International Tables Vol C Tables 4.2.6.8 and 6.1.1.4'

loop_
_geom_angle_atom_site_label_1
_geom_angle_atom_site_label_2
_geom_angle_atom_site_label_3
_geom_angle
_geom_angle_site_symmetry_1
_geom_angle_site_symmetry_3
N1 Se1 S1 94.20(13) . .
C2 S1 Se1 91.09(15) . .
C1 N1 Se1 113.5(3) . .
N1 C1 N2 118.5(4) . .
N1 C1 C2 123.5(4) . .
N2 C1 C2 118.0(4) . .
C3 C2 C1 120.2(4) . .
C3 C2 S1 122.3(4) . .
C1 C2 S1 117.5(3) . .
C1 N2 C1 122.8(6) . 8_455
C1 N2 C4 118.5(3) . .
C1 N2 C4 118.5(3) 8_455 .
C2 C3 C2 119.9(6) . 8_455
C2 C3 Br1 120.0(3) . .
C2 C3 Br1 120.0(3) 8_455 .
N2 C4 C5 113.5(5) . .

loop_
_geom_bond_atom_site_label_1
_geom_bond_atom_site_label_2
_geom_bond_distance
_geom_bond_site_symmetry_2
Se1 N1 1.823(4) .
Se1 S1 2.2494(12) .
S1 C2 1.744(4) .
N1 C1 1.314(6) .
C1 N2 1.387(5) .
C1 C2 1.432(6) .
C2 C3 1.399(5) .
Br1 C3 1.877(7) .
N2 C1 1.387(5) 8_455
N2 C4 1.484(8) .
C3 C2 1.399(5) 8_455
C4 C5 1.515(9) .
